data_7233109
loop_
_publ_author_name
'Vu\<sak, Darko'
'Smre\<cki, Neven'
'Prugove\<cki, Biserka'
'\/Dilovi\'c, Ivica'
'Kirasi\'c, Inka'
'\<Zili\'c, Dijana'
'Muratovi\'c, Senada'
'Matkovi\'c-\<Calogovi\'c, Dubravka'

_publ_section_title
;
 Cobalt, nickel and copper complexes with glycinamide: structural insights
 and magnetic properties
;
_journal_issue 38
_journal_name_full 'RSC Advances'
_journal_page_first 21637
_journal_paper_doi 10.1039/C9RA03693H
_journal_volume 9
_journal_year 2019
_chemical_formula_moiety 'C4 H12 Cl2 Cu1 N4 O2'
_chemical_formula_sum 'C4 H12 Cl2 Cu N4 O2'
_chemical_formula_weight 282.62
_chemical_name_systematic dichloro(glycinamide)copper(II)
_space_group_crystal_system monoclinic
_space_group_IT_number 14
_space_group_name_Hall '-P 2yn'
_space_group_name_H-M_alt 'P 1 21/n 1'
_symmetry_space_group_name_Hall '-P 2yn'
_symmetry_space_group_name_H-M 'P 1 21/n 1'
_atom_sites_solution_hydrogens difmap
_audit_creation_method SHELXL-2014/7
_audit_update_record
;
2019-05-10 deposited with the CCDC.    2019-06-17 downloaded from the CCDC.
;
_cell_angle_alpha 90
_cell_angle_beta 101.779(3)
_cell_angle_gamma 90
_cell_formula_units_Z 2
_cell_length_a 6.8813(2)
_cell_length_b 7.7420(2)
_cell_length_c 9.2635(2)
_cell_measurement_reflns_used 7621
_cell_measurement_temperature 293(2)
_cell_measurement_theta_max 32.4060
_cell_measurement_theta_min 4.8620
_cell_volume 483.12(2)
_computing_cell_refinement 'CrysAlis RED (Oxford Diffraction,2014)'
_computing_data_collection 'CrysAlis CCD (Oxford Diffraction,2010)'
_computing_data_reduction 'CrysAlis RED (Oxford Diffraction,2014)'
_computing_molecular_graphics 'MERCURY (C.F. Macrae et al , 2008)'
_computing_publication_material 'SHELXL-2014/7 (Sheldrick, 2014)'
_computing_structure_refinement 'SHELXL-2014/7 (Sheldrick, 2014)'
_computing_structure_solution 'SHELXS-2014/7 (Sheldrick, 2014)'
_diffrn_ambient_temperature 293(2)
_diffrn_detector 'CCD plate'
_diffrn_detector_area_resol_mean 16.3426
_diffrn_detector_type Sapphire3
_diffrn_measured_fraction_theta_full 0.995
_diffrn_measured_fraction_theta_max 0.997
_diffrn_measurement_device 'four-circle diffractometer'
_diffrn_measurement_device_type 'Xcalibur, Sapphire3'
_diffrn_measurement_method '\w scans'
_diffrn_radiation_monochromator graphite
_diffrn_radiation_type MoK\a
_diffrn_radiation_wavelength 0.71073
_diffrn_reflns_av_R_equivalents 0.0165
_diffrn_reflns_av_unetI/netI 0.0071
_diffrn_reflns_Laue_measured_fraction_full 0.995
_diffrn_reflns_Laue_measured_fraction_max 0.997
_diffrn_reflns_limit_h_max 9
_diffrn_reflns_limit_h_min -9
_diffrn_reflns_limit_k_max 10
_diffrn_reflns_limit_k_min -10
_diffrn_reflns_limit_l_max 12
_diffrn_reflns_limit_l_min -12
_diffrn_reflns_number 11873
_diffrn_reflns_point_group_measured_fraction_full 0.995
_diffrn_reflns_point_group_measured_fraction_max 0.997
_diffrn_reflns_theta_full 25.242
_diffrn_reflns_theta_max 27.979
_diffrn_reflns_theta_min 4.284
_diffrn_source 'Enhance (Mo) X-ray Source'
_exptl_absorpt_coefficient_mu 2.787
_exptl_absorpt_correction_T_max 1.00000
_exptl_absorpt_correction_T_min 0.65165
_exptl_absorpt_correction_type multi-scan
_exptl_absorpt_process_details
;
CrysAlisPro, Agilent Technologies,
Version 1.171.37.35 (release 13-08-2014 CrysAlis171 .NET)
(compiled Aug 13 2014,18:06:01)
Empirical absorption correction using spherical harmonics,
 implemented in SCALE3 ABSPACK scaling algorithm.
;
_exptl_crystal_colour blue
_exptl_crystal_density_diffrn 1.943
_exptl_crystal_description prismatic
_exptl_crystal_F_000 286
_exptl_crystal_preparation 'Magnetic properties'
_exptl_crystal_recrystallization_method 'Re-crystallisation from solvent: water'
_exptl_crystal_size_max 0.450
_exptl_crystal_size_mid 0.400
_exptl_crystal_size_min 0.400
_refine_diff_density_max 0.422
_refine_diff_density_min -0.242
_refine_diff_density_rms 0.048
_refine_ls_extinction_coef 0.073(4)
_refine_ls_extinction_expression Fc^*^=kFc[1+0.001xFc^2^\l^3^/sin(2\q)]^-1/4^
_refine_ls_extinction_method 'SHELXL-2014/7 (Sheldrick 2014'
_refine_ls_goodness_of_fit_ref 0.975
_refine_ls_hydrogen_treatment refall
_refine_ls_matrix_type full
_refine_ls_number_parameters 86
_refine_ls_number_reflns 1159
_refine_ls_number_restraints 0
_refine_ls_restrained_S_all 0.975
_refine_ls_R_factor_all 0.0153
_refine_ls_R_factor_gt 0.0151
_refine_ls_shift/su_max 0.001
_refine_ls_shift/su_mean 0.000
_refine_ls_structure_factor_coef Fsqd
_refine_ls_weighting_details 'w=1/[\s^2^(Fo^2^)+(0.0365P)^2^+0.1145P] where P=(Fo^2^+2Fc^2^)/3'
_refine_ls_weighting_scheme calc
_refine_ls_wR_factor_gt 0.0477
_refine_ls_wR_factor_ref 0.0479
_reflns_Friedel_coverage 0.000
_reflns_number_gt 1139
_reflns_number_total 1159
_reflns_threshold_expression 'I > 2\s(I)'
_cod_data_source_file c9ra03693h2.cif
_cod_data_source_block 3a
_cod_database_code 7233109
_shelx_shelxl_version_number 2014/7
_shelx_space_group_comment
;
The symmetry employed for this shelxl refinement is uniquely defined
by the following loop, which should always be used as a source of
symmetry information in preference to the above space-group names.
They are only intended as comments.
;
_shelx_estimated_absorpt_t_min 0.367
_shelx_estimated_absorpt_t_max 0.402

loop_
_space_group_symop_operation_xyz
'x, y, z'
'-x+1/2, y+1/2, -z+1/2'
'-x, -y, -z'
'x-1/2, -y-1/2, z-1/2'

loop_
_atom_site_label
_atom_site_type_symbol
_atom_site_fract_x
_atom_site_fract_y
_atom_site_fract_z
_atom_site_U_iso_or_equiv
_atom_site_adp_type
_atom_site_occupancy
_atom_site_site_symmetry_order
_atom_site_calc_flag
_atom_site_refinement_flags_posn
_atom_site_refinement_flags_occupancy
Cu1 Cu 1.0000 0.0000 0.5000 0.02605(10) Uani 1 2 d S P
Cl Cl 0.67343(4) -0.22657(4) 0.48141(3) 0.02892(11) Uani 1 1 d . .
O1 O 1.08718(11) -0.14842(10) 0.34952(8) 0.02258(17) Uani 1 1 d . .
N2 N 1.18488(15) -0.14907(12) 0.63818(10) 0.0244(2) Uani 1 1 d . .
N1 N 1.19781(16) -0.41585(14) 0.31811(12) 0.0281(2) Uani 1 1 d . .
C1 C 1.16050(14) -0.28856(13) 0.40173(11) 0.0188(2) Uani 1 1 d . .
C2 C 1.20256(16) -0.31574(14) 0.56680(11) 0.0214(2) Uani 1 1 d . .
H2B H 1.328(2) -0.368(2) 0.5968(18) 0.034(4) Uiso 1 1 d . .
H2D H 1.307(3) -0.085(3) 0.656(2) 0.044(5) Uiso 1 1 d . .
H2A H 1.102(2) -0.389(2) 0.5858(17) 0.028(3) Uiso 1 1 d . .
H2C H 1.159(3) -0.164(3) 0.723(2) 0.048(5) Uiso 1 1 d . .
H1A H 1.180(2) -0.396(2) 0.229(2) 0.040(4) Uiso 1 1 d . .
H1B H 1.243(3) -0.505(2) 0.358(2) 0.035(5) Uiso 1 1 d . .

loop_
_atom_site_aniso_label
_atom_site_aniso_U_11
_atom_site_aniso_U_22
_atom_site_aniso_U_33
_atom_site_aniso_U_23
_atom_site_aniso_U_13
_atom_site_aniso_U_12
Cu1 0.04369(15) 0.02053(14) 0.01422(13) 0.00182(6) 0.00661(9) 0.01178(7)
Cl 0.03600(17) 0.02781(17) 0.02422(16) -0.00162(10) 0.00914(11) -0.00625(10)
O1 0.0317(4) 0.0206(4) 0.0164(3) 0.0015(3) 0.0070(3) 0.0042(3)
N2 0.0351(5) 0.0210(4) 0.0162(4) 0.0005(3) 0.0029(4) 0.0016(4)
N1 0.0387(5) 0.0239(5) 0.0231(5) -0.0012(4) 0.0094(4) 0.0071(4)
C1 0.0185(4) 0.0199(5) 0.0188(5) 0.0002(4) 0.0058(3) -0.0015(3)
C2 0.0262(5) 0.0194(5) 0.0184(5) 0.0024(4) 0.0038(4) 0.0032(4)

loop_
_atom_type_symbol
_atom_type_description
_atom_type_scat_dispersion_real
_atom_type_scat_dispersion_imag
_atom_type_scat_source
C C 0.0033 0.0016 'International Tables Vol C Tables 4.2.6.8 and 6.1.1.4'
H H 0.0000 0.0000 'International Tables Vol C Tables 4.2.6.8 and 6.1.1.4'
N N 0.0061 0.0033 'International Tables Vol C Tables 4.2.6.8 and 6.1.1.4'
O O 0.0106 0.0060 'International Tables Vol C Tables 4.2.6.8 and 6.1.1.4'
Cl Cl 0.1484 0.1585 'International Tables Vol C Tables 4.2.6.8 and 6.1.1.4'
Cu Cu 0.3201 1.2651 'International Tables Vol C Tables 4.2.6.8 and 6.1.1.4'

loop_
_geom_angle_atom_site_label_1
_geom_angle_atom_site_label_2
_geom_angle_atom_site_label_3
_geom_angle
_geom_angle_site_symmetry_1
_geom_angle_site_symmetry_3
N2 Cu1 N2 180.0 3_756 .
N2 Cu1 O1 97.43(4) 3_756 .
N2 Cu1 O1 82.57(4) . .
N2 Cu1 O1 82.57(4) 3_756 3_756
N2 Cu1 O1 97.43(4) . 3_756
O1 Cu1 O1 180.00(3) . 3_756
C1 O1 Cu1 112.65(6) . .
C2 N2 Cu1 108.83(7) . .
C2 N2 H2D 112.3(11) . .
Cu1 N2 H2D 103.7(11) . .
C2 N2 H2C 110.7(13) . .
Cu1 N2 H2C 116.4(13) . .
H2D N2 H2C 104.7(16) . .
C1 N1 H1A 116.5(13) . .
C1 N1 H1B 118.2(14) . .
H1A N1 H1B 125.1(19) . .
O1 C1 N1 122.38(10) . .
O1 C1 C2 119.37(9) . .
N1 C1 C2 118.23(10) . .
N2 C2 C1 108.50(8) . .
N2 C2 H2B 113.6(10) . .
C1 C2 H2B 109.4(10) . .
N2 C2 H2A 108.4(10) . .
C1 C2 H2A 106.2(9) . .
H2B C2 H2A 110.5(14) . .

loop_
_geom_bond_atom_site_label_1
_geom_bond_atom_site_label_2
_geom_bond_distance
_geom_bond_site_symmetry_2
Cu1 N2 1.9809(9) 3_756
Cu1 N2 1.9810(9) .
Cu1 O1 1.9912(7) .
Cu1 O1 1.9912(7) 3_756
O1 C1 1.2515(13) .
N2 C2 1.4663(14) .
N2 H2D 0.96(2) .
N2 H2C 0.85(2) .
N1 C1 1.3109(14) .
N1 H1A 0.824(19) .
N1 H1B 0.817(18) .
C1 C2 1.5118(14) .
C2 H2B 0.944(16) .
C2 H2A 0.936(16) .

loop_
_geom_torsion_atom_site_label_1
_geom_torsion_atom_site_label_2
_geom_torsion_atom_site_label_3
_geom_torsion_atom_site_label_4
_geom_torsion
Cu1 O1 C1 N1 168.85(8)
Cu1 O1 C1 C2 -9.27(11)
Cu1 N2 C2 C1 26.66(10)
O1 C1 C2 N2 -12.03(13)
N1 C1 C2 N2 169.78(10)
